data_1564749
loop_
_publ_author_name
'Ling Hou, Yin'
'Yang, Ting-Ting'
'Zhao, Wen-Xin'
'Fan, Chen-Juan'
'Yan, Li-Li'
'Guan, Xiao-Fen'
'Ji, Jia'
'Wang, Wen-Min'

_publ_section_title
;
 Modulating SMM behaviors in phenoxo-O bridged Dy2 compounds via different
 \b-diketonate
;
_journal_name_full 'Inorganica Chimica Acta'
_journal_page_first 119595
_journal_paper_doi 10.1016/j.ica.2020.119595
_journal_volume 507
_journal_year 2020
_chemical_formula_sum 'C32 H18 Cl Dy F6 N2 O5 S2'
_chemical_formula_weight 886.55
_space_group_IT_number 2
_space_group_name_Hall '-P 1'
_space_group_name_H-M_alt 'P -1'
_symmetry_cell_setting triclinic
_symmetry_space_group_name_H-M 'P -1'
_atom_sites_solution_hydrogens geom
_atom_sites_solution_primary direct
_atom_sites_solution_secondary difmap
_audit_creation_method SHELXL-97
_cell_angle_alpha 69.90(3)
_cell_angle_beta 71.01(3)
_cell_angle_gamma 79.98(3)
_cell_formula_units_Z 2
_cell_length_a 10.797(2)
_cell_length_b 12.891(3)
_cell_length_c 13.362(3)
_cell_measurement_reflns_used 5426
_cell_measurement_temperature 113(2)
_cell_measurement_theta_max 27.8545
_cell_measurement_theta_min 1.9997
_cell_volume 1647.4(7)
_computing_cell_refinement crystalclear
_computing_data_collection crystalclear
_computing_data_reduction crystalclear
_computing_molecular_graphics 'Bruker SHELXTL'
_computing_publication_material 'Bruker SHELXTL'
_computing_structure_refinement 'SHELXL-97 (Sheldrick, 1997)'
_computing_structure_solution 'SHELXS-97 (Sheldrick, 1990)'
_diffrn_ambient_temperature 113(2)
_diffrn_measured_fraction_theta_full 0.995
_diffrn_measured_fraction_theta_max 0.995
_diffrn_measurement_device_type 'rigaku saturn'
_diffrn_measurement_method '\w scans'
_diffrn_radiation_monochromator confocal
_diffrn_radiation_source 'rotating anode'
_diffrn_radiation_type MoK\a
_diffrn_radiation_wavelength 0.71073
_diffrn_reflns_av_R_equivalents 0.0498
_diffrn_reflns_av_sigmaI/netI 0.0714
_diffrn_reflns_limit_h_max 12
_diffrn_reflns_limit_h_min -12
_diffrn_reflns_limit_k_max 15
_diffrn_reflns_limit_k_min -13
_diffrn_reflns_limit_l_max 15
_diffrn_reflns_limit_l_min -15
_diffrn_reflns_number 13792
_diffrn_reflns_theta_full 25.02
_diffrn_reflns_theta_max 25.02
_diffrn_reflns_theta_min 2.00
_diffrn_standards_decay_% 0
_diffrn_standards_interval_count 0
_diffrn_standards_interval_time 0
_diffrn_standards_number 0
_exptl_absorpt_coefficient_mu 2.553
_exptl_absorpt_correction_T_max 0.7492
_exptl_absorpt_correction_T_min 0.6292
_exptl_absorpt_correction_type multi-scan
_exptl_absorpt_process_details crystalclear
_exptl_crystal_colour red
_exptl_crystal_density_diffrn 1.787
_exptl_crystal_density_method 'not measured'
_exptl_crystal_description block
_exptl_crystal_F_000 866
_exptl_crystal_size_max 0.20
_exptl_crystal_size_mid 0.18
_exptl_crystal_size_min 0.12
_refine_diff_density_max 2.446
_refine_diff_density_min -2.392
_refine_diff_density_rms 0.164
_refine_ls_extinction_coef 0.0084(9)
_refine_ls_extinction_expression Fc^*^=kFc[1+0.001xFc^2^\l^3^/sin(2\q)]^-1/4^
_refine_ls_extinction_method SHELXL
_refine_ls_goodness_of_fit_ref 1.050
_refine_ls_hydrogen_treatment constr
_refine_ls_matrix_type full
_refine_ls_number_parameters 573
_refine_ls_number_reflns 5787
_refine_ls_number_restraints 356
_refine_ls_restrained_S_all 1.208
_refine_ls_R_factor_all 0.0574
_refine_ls_R_factor_gt 0.0506
_refine_ls_shift/su_max 0.001
_refine_ls_shift/su_mean 0.000
_refine_ls_structure_factor_coef Fsqd
_refine_ls_weighting_details 'calc w=1/[\s^2^(Fo^2^)+(0.0690P)^2^+2.5463P] where P=(Fo^2^+2Fc^2^)/3'
_refine_ls_weighting_scheme calc
_refine_ls_wR_factor_gt 0.1220
_refine_ls_wR_factor_ref 0.1275
_reflns_number_gt 5138
_reflns_number_total 5787
_reflns_threshold_expression >2sigma(I)
_cod_data_source_file ICA-2020-507-119595.cif
_cod_data_source_block 1
_cod_depositor_comments
;
The following automatic conversions were performed:

data item '_exptl_absorpt_correction_type' value 'MULTI-SCAN' was
changed to 'multi-scan' in accordance with the built-in table derived
from the CIF Core dictionary named 'cif_core.dic' version 2.4.5 last
updated on 2014-11-21.

data item '_refine_ls_hydrogen_treatment' value 'CONSTR' was changed
to 'constr' in accordance with the built-in table derived from the
CIF Core dictionary named 'cif_core.dic' version 2.4.5 last updated
on 2014-11-21.

data item '_symmetry_cell_setting' value 'Triclinic' was changed to
'triclinic' in accordance with the built-in table derived from the
CIF Core dictionary named 'cif_core.dic' version 2.4.5 last updated
on 2014-11-21.

Automatic conversion script
Id: cif_fix_values 8369 2020-08-20 11:38:08Z andrius 
;
_cod_original_cell_volume 1647.5(6)
_cod_original_sg_symbol_H-M P-1
_cod_database_code 1564749

loop_
_symmetry_equiv_pos_as_xyz
'x, y, z'
'-x, -y, -z'

loop_
_atom_site_label
_atom_site_type_symbol
_atom_site_fract_x
_atom_site_fract_y
_atom_site_fract_z
_atom_site_U_iso_or_equiv
_atom_site_adp_type
_atom_site_occupancy
_atom_site_symmetry_multiplicity
_atom_site_calc_flag
_atom_site_refinement_flags
_atom_site_disorder_assembly
_atom_site_disorder_group
Dy1 Dy 0.85292(3) 0.91036(3) 0.56078(3) 0.02389(18) Uani 1 1 d . . .
Cl1 Cl 0.4857(4) 0.3614(3) 0.8428(3) 0.0931(10) Uani 1 1 d U . .
F1 F 0.7881(11) 0.5280(7) 0.8454(10) 0.077(3) Uani 0.814(15) 1 d PDU A 3
F2 F 0.8590(12) 0.5595(7) 0.9633(6) 0.069(3) Uani 0.814(15) 1 d PDU A 3
F3 F 0.9918(8) 0.5519(6) 0.8056(7) 0.072(3) Uani 0.814(15) 1 d PDU A 3
F1' F 0.753(3) 0.544(4) 0.895(4) 0.079(11) Uani 0.186(15) 1 d PDU A 4
F2' F 0.926(4) 0.552(3) 0.937(3) 0.065(8) Uani 0.186(15) 1 d PDU A 4
F3' F 0.912(5) 0.532(3) 0.778(3) 0.085(8) Uani 0.186(15) 1 d PDU A 4
F4 F 0.8812(9) 0.6658(7) 0.2863(10) 0.082(3) Uani 0.826(12) 1 d PDU B 3
F5 F 0.9705(11) 0.5995(5) 0.4181(6) 0.068(2) Uani 0.826(12) 1 d PDU B 3
F6 F 1.0812(8) 0.6879(6) 0.2549(7) 0.065(2) Uani 0.826(12) 1 d PDU B 3
F4' F 1.017(5) 0.695(4) 0.2228(16) 0.092(9) Uani 0.174(12) 1 d PDU B 4
F5' F 0.859(3) 0.628(3) 0.376(4) 0.074(8) Uani 0.174(12) 1 d PDU B 4
F6' F 1.049(4) 0.625(3) 0.387(3) 0.070(8) Uani 0.174(12) 1 d PDU B 4
O1 O 0.9213(5) 1.0947(4) 0.5066(4) 0.0266(11) Uani 1 1 d . . .
O2 O 0.8082(5) 0.9465(4) 0.7283(4) 0.0311(12) Uani 1 1 d . . .
O3 O 0.8750(5) 0.7433(4) 0.6960(5) 0.0340(12) Uani 1 1 d . . .
O4 O 0.8348(5) 1.0073(4) 0.3814(4) 0.0288(11) Uani 1 1 d . . .
O5 O 0.8799(5) 0.7855(4) 0.4604(4) 0.0293(11) Uani 1 1 d . . .
N1 N 0.6655(5) 1.0492(5) 0.5752(5) 0.0231(13) Uani 1 1 d . . .
N2 N 0.6159(6) 0.8317(5) 0.6474(5) 0.0292(14) Uani 1 1 d . . .
C1 C 0.6929(7) 1.1568(6) 0.5422(6) 0.0261(16) Uani 1 1 d . . .
C2 C 0.8282(7) 1.1799(6) 0.5056(6) 0.0254(16) Uani 1 1 d . . .
C3 C 0.8576(8) 1.2906(6) 0.4685(7) 0.0372(19) Uani 1 1 d . . .
H3 H 0.9462 1.3091 0.4442 0.045 Uiso 1 1 calc R . .
C4 C 0.7551(8) 1.3746(7) 0.4676(9) 0.048(2) Uani 1 1 d . . .
H4 H 0.7773 1.4495 0.4394 0.057 Uiso 1 1 calc R . .
C5 C 0.6254(8) 1.3537(7) 0.5052(8) 0.047(2) Uani 1 1 d . . .
H5 H 0.5592 1.4129 0.5053 0.057 Uiso 1 1 calc R . .
C6 C 0.5913(8) 1.2440(6) 0.5436(7) 0.0337(18) Uani 1 1 d . . .
C7 C 0.4610(8) 1.2123(7) 0.5846(7) 0.0365(19) Uani 1 1 d . . .
H7 H 0.3904 1.2675 0.5890 0.044 Uiso 1 1 calc R . .
C8 C 0.4346(7) 1.1043(7) 0.6180(7) 0.0340(18) Uani 1 1 d . . .
H8 H 0.3466 1.0839 0.6444 0.041 Uiso 1 1 calc R . .
C9 C 0.5406(7) 1.0231(6) 0.6127(6) 0.0263(16) Uani 1 1 d . . .
C10 C 0.5185(7) 0.9060(6) 0.6504(6) 0.0302(17) Uani 1 1 d . . .
H10 H 0.4312 0.8837 0.6777 0.036 Uiso 1 1 calc R . .
C11 C 0.5797(7) 0.7216(6) 0.6940(6) 0.0255(15) Uani 1 1 d U . .
C12 C 0.4896(9) 0.6848(8) 0.7970(8) 0.057(3) Uani 1 1 d . . .
H12 H 0.4482 0.7359 0.8370 0.068 Uiso 1 1 calc R . .
C13 C 0.4577(11) 0.5747(8) 0.8438(11) 0.079(4) Uani 1 1 d . . .
H13 H 0.3909 0.5515 0.9122 0.095 Uiso 1 1 calc R . .
C14 C 0.5251(10) 0.5009(8) 0.7886(11) 0.070(4) Uani 1 1 d . . .
C15 C 0.6252(9) 0.5302(7) 0.6892(8) 0.049(2) Uani 1 1 d . . .
H15 H 0.6712 0.4773 0.6528 0.059 Uiso 1 1 calc R . .
C16 C 0.6545(8) 0.6403(6) 0.6459(7) 0.0378(19) Uani 1 1 d . . .
H16 H 0.7273 0.6617 0.5818 0.045 Uiso 1 1 calc R . .
S1 S 0.7006(6) 1.0973(6) 0.8545(5) 0.0507(17) Uani 0.739(11) 1 d PDU C 5
C17 C 0.643(3) 1.116(2) 0.9820(12) 0.066(7) Uani 0.739(11) 1 d PDU C 5
C18 C 0.640(3) 1.0210(13) 1.070(2) 0.082(10) Uani 0.739(11) 1 d PDU C 5
C19 C 0.676(3) 0.9259(14) 1.0228(10) 0.057(6) Uani 0.739(11) 1 d PDU C 5
S1' S 0.6908(19) 0.8964(10) 1.0482(9) 0.057(4) Uani 0.261(11) 1 d PDU C 6
C17' C 0.629(7) 1.095(4) 0.978(4) 0.06(2) Uani 0.261(11) 1 d PDU C 6
C18' C 0.620(6) 1.003(4) 1.069(4) 0.031(10) Uani 0.261(11) 1 d PDU C 6
C19' C 0.720(6) 1.082(5) 0.877(4) 0.025(13) Uani 0.261(11) 1 d PDU C 6
C20 C 0.7251(8) 0.9574(6) 0.9086(6) 0.041(2) Uani 1 1 d D . .
C21 C 0.7777(8) 0.8924(7) 0.8301(7) 0.0352(19) Uani 1 1 d . C .
C22 C 0.7941(9) 0.7754(7) 0.8709(7) 0.044(2) Uani 1 1 d . . .
H22 H 0.7696 0.7399 0.9490 0.052 Uiso 1 1 calc R C .
C23 C 0.8440(8) 0.7122(7) 0.8014(7) 0.040(2) Uani 1 1 d . A .
C24 C 0.8715(8) 0.5884(7) 0.8531(7) 0.055(3) Uani 1 1 d D . .
S2 S 0.8408(9) 1.2183(3) 0.2207(5) 0.0427(13) Uani 0.637(9) 1 d PDU D 7
C25 C 0.881(2) 1.2906(15) 0.0837(9) 0.051(3) Uani 0.637(9) 1 d PDU D 7
C26 C 0.941(2) 1.2304(15) 0.0129(15) 0.062(3) Uani 0.637(9) 1 d PDU D 7
C27 C 0.920(3) 1.1119(18) 0.0814(10) 0.063(5) Uani 0.637(9) 1 d PDU D 7
S2' S 0.9530(11) 1.1160(9) 0.0555(7) 0.056(3) Uani 0.363(9) 1 d PDU D 8
C25' C 0.854(4) 1.302(3) 0.108(2) 0.049(4) Uani 0.363(9) 1 d PDU D 8
C26' C 0.901(3) 1.2529(15) 0.026(3) 0.056(5) Uani 0.363(9) 1 d PDU D 8
C27' C 0.850(7) 1.2000(18) 0.206(3) 0.044(5) Uani 0.363(9) 1 d PDU D 8
C28 C 0.8928(8) 1.0987(6) 0.1922(6) 0.040(2) Uani 1 1 d D . .
C29 C 0.8888(7) 0.9966(7) 0.2870(6) 0.0311(18) Uani 1 1 d . D .
C30 C 0.9374(8) 0.8933(6) 0.2697(7) 0.0364(19) Uani 1 1 d . . .
H30 H 0.9792 0.8902 0.1962 0.044 Uiso 1 1 calc R D .
C31 C 0.9251(7) 0.7966(6) 0.3580(7) 0.0321(18) Uani 1 1 d . B .
C32 C 0.9652(8) 0.6878(6) 0.3306(6) 0.046(2) Uani 1 1 d D . .

loop_
_atom_site_aniso_label
_atom_site_aniso_U_11
_atom_site_aniso_U_22
_atom_site_aniso_U_33
_atom_site_aniso_U_23
_atom_site_aniso_U_13
_atom_site_aniso_U_12
Dy1 0.0233(2) 0.0192(2) 0.0259(3) -0.00453(15) -0.00390(15) -0.00448(13)
Cl1 0.0891(13) 0.0611(12) 0.1101(14) -0.0191(10) -0.0072(10) -0.0139(10)
F1 0.101(6) 0.039(4) 0.098(7) 0.000(4) -0.051(5) -0.021(4)
F2 0.086(6) 0.046(4) 0.059(5) 0.006(4) -0.026(4) 0.001(4)
F3 0.066(5) 0.037(4) 0.081(5) 0.000(3) -0.009(4) 0.016(3)
F1' 0.088(13) 0.062(13) 0.083(14) -0.020(9) -0.020(10) -0.015(9)
F2' 0.067(11) 0.055(10) 0.069(11) -0.008(8) -0.027(9) 0.000(9)
F3' 0.090(11) 0.061(11) 0.088(11) -0.015(8) -0.020(9) 0.005(9)
F4 0.095(5) 0.065(5) 0.121(7) -0.061(5) -0.045(5) 0.002(4)
F5 0.120(7) 0.030(3) 0.046(4) -0.015(3) -0.010(4) -0.004(4)
F6 0.063(5) 0.052(4) 0.072(5) -0.036(4) 0.007(4) 0.002(3)
F4' 0.095(12) 0.082(11) 0.096(11) -0.036(9) -0.018(9) -0.002(9)
F5' 0.086(11) 0.055(10) 0.086(11) -0.038(9) -0.011(9) -0.011(9)
F6' 0.077(11) 0.058(10) 0.069(11) -0.025(8) -0.016(9) 0.011(9)
O1 0.020(3) 0.021(3) 0.034(3) -0.007(2) -0.003(2) -0.0033(19)
O2 0.037(3) 0.028(3) 0.025(3) -0.004(2) -0.008(2) -0.006(2)
O3 0.039(3) 0.022(3) 0.037(3) -0.003(2) -0.011(2) -0.005(2)
O4 0.034(3) 0.023(3) 0.027(3) -0.005(2) -0.008(2) -0.003(2)
O5 0.036(3) 0.024(3) 0.027(3) -0.010(2) -0.003(2) -0.007(2)
N1 0.020(3) 0.024(3) 0.021(3) -0.006(3) -0.003(2) 0.000(2)
N2 0.027(3) 0.029(3) 0.028(3) -0.009(3) -0.001(3) -0.006(3)
C1 0.028(4) 0.023(4) 0.026(4) -0.006(3) -0.008(3) -0.002(3)
C2 0.026(4) 0.019(4) 0.028(4) -0.006(3) -0.004(3) -0.001(3)
C3 0.030(4) 0.029(4) 0.051(5) -0.015(4) -0.007(4) -0.001(3)
C4 0.036(5) 0.024(4) 0.074(7) -0.013(4) -0.008(5) -0.001(3)
C5 0.028(5) 0.028(5) 0.079(7) -0.014(5) -0.013(4) 0.008(3)
C6 0.029(4) 0.029(4) 0.041(5) -0.010(4) -0.009(3) 0.000(3)
C7 0.024(4) 0.036(5) 0.044(5) -0.010(4) -0.009(4) 0.009(3)
C8 0.017(4) 0.040(5) 0.044(5) -0.013(4) -0.009(3) 0.002(3)
C9 0.027(4) 0.025(4) 0.025(4) -0.005(3) -0.008(3) -0.003(3)
C10 0.022(4) 0.035(4) 0.031(4) -0.008(3) -0.002(3) -0.011(3)
C11 0.0258(18) 0.0238(18) 0.0261(18) -0.0091(12) -0.0043(11) -0.0028(11)
C12 0.048(6) 0.036(5) 0.059(6) -0.006(5) 0.010(5) 0.000(4)
C13 0.053(7) 0.038(6) 0.093(9) 0.001(6) 0.029(6) -0.008(5)
C14 0.045(6) 0.032(5) 0.102(9) -0.001(6) 0.002(6) -0.011(4)
C15 0.048(6) 0.035(5) 0.059(6) -0.014(5) -0.006(5) -0.008(4)
C16 0.042(5) 0.029(4) 0.039(5) -0.004(4) -0.010(4) -0.011(3)
S1 0.055(3) 0.054(3) 0.043(3) -0.024(3) -0.008(2) 0.000(2)
C17 0.086(12) 0.071(10) 0.067(10) -0.048(8) -0.030(7) 0.007(8)
C18 0.084(14) 0.097(14) 0.073(12) -0.038(9) -0.016(8) -0.012(9)
C19 0.060(9) 0.053(9) 0.048(9) -0.006(7) -0.016(7) 0.004(7)
S1' 0.067(8) 0.054(7) 0.039(6) -0.006(5) -0.006(6) -0.016(6)
C17' 0.07(2) 0.06(2) 0.07(2) -0.026(12) -0.022(12) 0.004(11)
C18' 0.039(14) 0.039(14) 0.021(14) -0.017(10) -0.007(10) -0.002(10)
C19' 0.031(16) 0.033(16) 0.012(15) -0.012(10) 0.001(10) -0.009(10)
C20 0.039(5) 0.050(5) 0.031(5) -0.011(4) -0.007(4) -0.008(4)
C21 0.029(4) 0.043(5) 0.032(5) -0.006(4) -0.008(3) -0.010(3)
C22 0.054(6) 0.036(5) 0.033(5) 0.001(4) -0.010(4) -0.010(4)
C23 0.039(5) 0.028(4) 0.045(5) 0.002(4) -0.012(4) -0.010(3)
C24 0.071(7) 0.036(5) 0.050(6) 0.004(5) -0.019(5) -0.016(5)
S2 0.049(3) 0.0246(19) 0.049(3) 0.0009(16) -0.020(2) -0.0034(19)
C25 0.056(5) 0.041(5) 0.049(5) -0.007(5) -0.013(5) 0.000(4)
C26 0.067(6) 0.056(5) 0.050(5) -0.008(5) -0.007(5) -0.005(5)
C27 0.069(8) 0.052(6) 0.046(7) -0.008(6) 0.002(6) -0.002(6)
S2' 0.067(6) 0.049(4) 0.034(4) -0.009(3) 0.007(4) -0.011(3)
C25' 0.052(6) 0.041(6) 0.047(6) -0.011(5) -0.011(5) 0.002(5)
C26' 0.056(7) 0.050(7) 0.048(7) -0.008(6) -0.009(6) 0.006(6)
C27' 0.051(7) 0.035(6) 0.044(6) -0.010(6) -0.014(6) 0.001(6)
C28 0.049(5) 0.032(5) 0.037(5) 0.000(4) -0.015(4) -0.012(4)
C29 0.027(4) 0.035(4) 0.027(4) -0.003(3) -0.004(3) -0.010(3)
C30 0.044(5) 0.032(5) 0.028(4) -0.011(4) 0.001(4) -0.008(3)
C31 0.027(4) 0.035(4) 0.033(5) -0.015(4) 0.001(3) -0.007(3)
C32 0.053(6) 0.030(5) 0.053(6) -0.015(4) -0.005(5) -0.009(4)

loop_
_atom_type_symbol
_atom_type_description
_atom_type_scat_dispersion_real
_atom_type_scat_dispersion_imag
_atom_type_scat_source
C C 0.0033 0.0016 'International Tables Vol C Tables 4.2.6.8 and 6.1.1.4'
H H 0.0000 0.0000 'International Tables Vol C Tables 4.2.6.8 and 6.1.1.4'
N N 0.0061 0.0033 'International Tables Vol C Tables 4.2.6.8 and 6.1.1.4'
O O 0.0106 0.0060 'International Tables Vol C Tables 4.2.6.8 and 6.1.1.4'
F F 0.0171 0.0103 'International Tables Vol C Tables 4.2.6.8 and 6.1.1.4'
S S 0.1246 0.1234 'International Tables Vol C Tables 4.2.6.8 and 6.1.1.4'
Cl Cl 0.1484 0.1585 'International Tables Vol C Tables 4.2.6.8 and 6.1.1.4'
Dy Dy -0.1892 4.4098 'International Tables Vol C Tables 4.2.6.8 and 6.1.1.4'

loop_
_geom_angle_atom_site_label_1
_geom_angle_atom_site_label_2
_geom_angle_atom_site_label_3
_geom_angle
_geom_angle_site_symmetry_1
_geom_angle_site_symmetry_3
O1 Dy1 O3 88.21(18) 2_776 .
O1 Dy1 O2 104.02(18) 2_776 .
O3 Dy1 O2 72.19(18) . .
O1 Dy1 O4 90.47(18) 2_776 .
O3 Dy1 O4 149.54(19) . .
O2 Dy1 O4 137.18(17) . .
O1 Dy1 O5 82.41(18) 2_776 .
O3 Dy1 O5 79.49(18) . .
O2 Dy1 O5 150.62(18) . .
O4 Dy1 O5 70.17(17) . .
O1 Dy1 O1 71.24(18) 2_776 .
O3 Dy1 O1 136.28(18) . .
O2 Dy1 O1 75.97(18) . .
O4 Dy1 O1 70.98(17) . .
O5 Dy1 O1 132.26(17) . .
O1 Dy1 N1 138.56(18) 2_776 .
O3 Dy1 N1 126.06(19) . .
O2 Dy1 N1 71.32(18) . .
O4 Dy1 N1 71.38(18) . .
O5 Dy1 N1 122.36(18) . .
O1 Dy1 N1 67.69(18) . .
O1 Dy1 N2 157.27(18) 2_776 .
O3 Dy1 N2 74.21(19) . .
O2 Dy1 N2 84.53(19) . .
O4 Dy1 N2 97.43(19) . .
O5 Dy1 N2 80.32(18) . .
O1 Dy1 N2 131.49(17) . .
N1 Dy1 N2 64.03(19) . .
O1 Dy1 Dy1 36.51(12) 2_776 2_776
O3 Dy1 Dy1 115.81(14) . 2_776
O2 Dy1 Dy1 89.62(13) . 2_776
O4 Dy1 Dy1 78.47(13) . 2_776
O5 Dy1 Dy1 110.07(12) . 2_776
O1 Dy1 Dy1 34.73(11) . 2_776
N1 Dy1 Dy1 102.27(14) . 2_776
N2 Dy1 Dy1 166.22(13) . 2_776
C2 O1 Dy1 132.0(4) . 2_776
C2 O1 Dy1 118.4(4) . .
Dy1 O1 Dy1 108.76(18) 2_776 .
C21 O2 Dy1 137.0(5) . .
C23 O3 Dy1 134.4(5) . .
C29 O4 Dy1 134.8(5) . .
C31 O5 Dy1 131.5(5) . .
C9 N1 C1 119.7(6) . .
C9 N1 Dy1 123.0(5) . .
C1 N1 Dy1 117.3(4) . .
C10 N2 C11 114.7(6) . .
C10 N2 Dy1 115.2(5) . .
C11 N2 Dy1 130.1(4) . .
N1 C1 C6 121.6(7) . .
N1 C1 C2 117.4(6) . .
C6 C1 C2 121.0(6) . .
O1 C2 C3 123.1(7) . .
O1 C2 C1 119.0(6) . .
C3 C2 C1 117.8(6) . .
C2 C3 C4 119.7(7) . .
C2 C3 H3 120.2 . .
C4 C3 H3 120.2 . .
C5 C4 C3 123.2(8) . .
C5 C4 H4 118.4 . .
C3 C4 H4 118.4 . .
C4 C5 C6 119.1(7) . .
C4 C5 H5 120.5 . .
C6 C5 H5 120.5 . .
C5 C6 C7 124.2(7) . .
C5 C6 C1 119.2(7) . .
C7 C6 C1 116.6(7) . .
C8 C7 C6 121.3(7) . .
C8 C7 H7 119.4 . .
C6 C7 H7 119.4 . .
C7 C8 C9 118.7(7) . .
C7 C8 H8 120.7 . .
C9 C8 H8 120.7 . .
N1 C9 C8 122.1(7) . .
N1 C9 C10 116.7(6) . .
C8 C9 C10 121.2(7) . .
N2 C10 C9 121.0(7) . .
N2 C10 H10 119.5 . .
C9 C10 H10 119.5 . .
C12 C11 N2 122.3(7) . .
C12 C11 C16 117.1(7) . .
N2 C11 C16 119.5(6) . .
C11 C12 C13 121.7(9) . .
C11 C12 H12 119.1 . .
C13 C12 H12 119.1 . .
C14 C13 C12 118.2(9) . .
C14 C13 H13 120.9 . .
C12 C13 H13 120.9 . .
C13 C14 C15 123.1(9) . .
C13 C14 Cl1 119.9(8) . .
C15 C14 Cl1 117.0(8) . .
C16 C15 C14 116.9(9) . .
C16 C15 H15 121.6 . .
C14 C15 H15 121.6 . .
C15 C16 C11 122.1(8) . .
C15 C16 H16 118.9 . .
C11 C16 H16 118.9 . .
C17 S1 C20 93.1(9) . .
C18 C17 S1 115.2(17) . .
C17 C18 C19 106.5(19) . .
C20 C19 C18 114.0(16) . .
C18' S1' C20 90.9(18) . .
C18' C17' C19' 114(5) . .
C17' C18' S1' 117(4) . .
C17' C19' C20 98(4) . .
C19 C20 C21 131.9(9) . .
C19 C20 C19' 103(2) . .
C21 C20 C19' 125(2) . .
C19 C20 S1' 12.3(11) . .
C21 C20 S1' 121.7(7) . .
C19' C20 S1' 112(2) . .
C19 C20 S1 109.9(9) . .
C21 C20 S1 117.8(6) . .
C19' C20 S1 12(2) . .
S1' C20 S1 120.5(7) . .
O2 C21 C22 123.6(8) . .
O2 C21 C20 116.4(7) . .
C22 C21 C20 120.0(7) . .
C23 C22 C21 121.9(8) . .
C23 C22 H22 119.0 . .
C21 C22 H22 119.0 . .
O3 C23 C22 128.3(8) . .
O3 C23 C24 113.7(7) . .
C22 C23 C24 118.0(8) . .
F3 C24 F1 106.7(9) . .
F3 C24 F2' 77(2) . .
F1 C24 F2' 121(2) . .
F3 C24 F2 106.6(8) . .
F1 C24 F2 105.1(9) . .
F2' C24 F2 30.3(18) . .
F3 C24 F1' 133(2) . .
F1 C24 F1' 31.5(19) . .
F2' C24 F1' 105(3) . .
F2 C24 F1' 80(2) . .
F3 C24 F3' 50(2) . .
F1 C24 F3' 60(2) . .
F2' C24 F3' 116(3) . .
F2 C24 F3' 133.7(18) . .
F1' C24 F3' 91(3) . .
F3 C24 C23 112.7(7) . .
F1 C24 C23 112.3(8) . .
F2' C24 C23 120(2) . .
F2 C24 C23 112.9(8) . .
F1' C24 C23 106(2) . .
F3' C24 C23 113.2(17) . .
C28 S2 C25 91.3(8) . .
C26 C25 S2 115.8(14) . .
C25 C26 C27 105.7(17) . .
C28 C27 C26 111.2(16) . .
C28 S2' C26' 90.8(13) . .
C26' C25' C27' 99(3) . .
C25' C26' S2' 121(2) . .
C28 C27' C25' 121(3) . .
C27' C28 C27 107(2) . .
C27' C28 C29 122.5(17) . .
C27 C28 C29 130.0(11) . .
C27' C28 S2 5.1(19) . .
C27 C28 S2 112.1(11) . .
C29 C28 S2 117.6(6) . .
C27' C28 S2' 108.0(17) . .
C27 C28 S2' 9.9(16) . .
C29 C28 S2' 129.4(7) . .
S2 C28 S2' 112.8(6) . .
O4 C29 C30 123.1(7) . .
O4 C29 C28 115.9(7) . .
C30 C29 C28 120.9(7) . .
C31 C30 C29 121.0(7) . .
C31 C30 H30 119.5 . .
C29 C30 H30 119.5 . .
O5 C31 C30 128.2(7) . .
O5 C31 C32 114.4(7) . .
C30 C31 C32 117.3(7) . .
F6 C32 F5 106.6(8) . .
F6 C32 F4' 40(2) . .
F5 C32 F4' 127(2) . .
F6 C32 F4 104.4(8) . .
F5 C32 F4 105.7(8) . .
F4' C32 F4 67(3) . .
F6 C32 F5' 137.9(17) . .
F5 C32 F5' 65(2) . .
F4' C32 F5' 111(3) . .
F4 C32 F5' 48(2) . .
F6 C32 F6' 74(2) . .
F5 C32 F6' 38.4(19) . .
F4' C32 F6' 109(3) . .
F4 C32 F6' 134(2) . .
F5' C32 F6' 102(3) . .
F6 C32 C31 113.3(7) . .
F5 C32 C31 114.1(7) . .
F4' C32 C31 117(2) . .
F4 C32 C31 112.0(7) . .
F5' C32 C31 107.3(16) . .
F6' C32 C31 109.9(19) . .

loop_
_geom_bond_atom_site_label_1
_geom_bond_atom_site_label_2
_geom_bond_distance
_geom_bond_site_symmetry_2
Dy1 O1 2.306(5) 2_776
Dy1 O3 2.320(5) .
Dy1 O2 2.324(5) .
Dy1 O4 2.346(5) .
Dy1 O5 2.354(5) .
Dy1 O1 2.408(5) .
Dy1 N1 2.461(5) .
Dy1 N2 2.661(6) .
Dy1 Dy1 3.8319(15) 2_776
Cl1 C14 1.763(10) .
F1 C24 1.337(9) .
F2 C24 1.355(9) .
F3 C24 1.329(9) .
F1' C24 1.355(12) .
F2' C24 1.341(12) .
F3' C24 1.356(12) .
F4 C32 1.345(9) .
F5 C32 1.332(8) .
F6 C32 1.329(8) .
F4' C32 1.340(12) .
F5' C32 1.349(12) .
F6' C32 1.351(12) .
O1 C2 1.353(8) .
O1 Dy1 2.306(5) 2_776
O2 C21 1.257(9) .
O3 C23 1.269(10) .
O4 C29 1.250(9) .
O5 C31 1.259(9) .
N1 C9 1.336(9) .
N1 C1 1.357(9) .
N2 C10 1.294(9) .
N2 C11 1.408(9) .
C1 C6 1.428(10) .
C1 C2 1.431(10) .
C2 C3 1.398(11) .
C3 C4 1.407(11) .
C3 H3 0.9500 .
C4 C5 1.367(12) .
C4 H4 0.9500 .
C5 C6 1.400(11) .
C5 H5 0.9500 .
C6 C7 1.411(11) .
C7 C8 1.358(12) .
C7 H7 0.9500 .
C8 C9 1.411(10) .
C8 H8 0.9500 .
C9 C10 1.454(10) .
C10 H10 0.9500 .
C11 C12 1.381(11) .
C11 C16 1.413(11) .
C12 C13 1.395(13) .
C12 H12 0.9500 .
C13 C14 1.368(15) .
C13 H13 0.9500 .
C14 C15 1.392(14) .
C15 C16 1.386(11) .
C15 H15 0.9500 .
C16 H16 0.9500 .
S1 C17 1.698(10) .
S1 C20 1.705(8) .
C17 C18 1.373(11) .
C18 C19 1.505(11) .
C19 C20 1.378(11) .
S1' C18' 1.51(4) .
S1' C20 1.697(10) .
C17' C18' 1.367(12) .
C17' C19' 1.433(9) .
C19' C20 1.51(7) .
C20 C21 1.475(11) .
C21 C22 1.417(12) .
C22 C23 1.362(12) .
C22 H22 0.9500 .
C23 C24 1.525(12) .
S2 C28 1.673(8) .
S2 C25 1.691(10) .
C25 C26 1.359(11) .
C26 C27 1.499(11) .
C27 C28 1.367(11) .
S2' C28 1.675(9) .
S2' C26' 1.705(11) .
C25' C26' 1.358(12) .
C25' C27' 1.496(12) .
C27' C28 1.361(12) .
C28 C29 1.476(10) .
C29 C30 1.412(11) .
C30 C31 1.381(11) .
C30 H30 0.9500 .
C31 C32 1.526(11) .

loop_
_geom_torsion_atom_site_label_1
_geom_torsion_atom_site_label_2
_geom_torsion_atom_site_label_3
_geom_torsion_atom_site_label_4
_geom_torsion
_geom_torsion_site_symmetry_1
_geom_torsion_site_symmetry_2
_geom_torsion_site_symmetry_3
_geom_torsion_site_symmetry_4
O1 Dy1 O1 C2 171.2(6) 2_776 . . .
O3 Dy1 O1 C2 -122.5(5) . . . .
O2 Dy1 O1 C2 -78.4(5) . . . .
O4 Dy1 O1 C2 74.0(5) . . . .
O5 Dy1 O1 C2 111.0(5) . . . .
N1 Dy1 O1 C2 -3.1(5) . . . .
N2 Dy1 O1 C2 -9.0(6) . . . .
Dy1 Dy1 O1 C2 171.2(6) 2_776 . . .
O1 Dy1 O1 Dy1 -0.002(1) 2_776 . . 2_776
O3 Dy1 O1 Dy1 66.2(3) . . . 2_776
O2 Dy1 O1 Dy1 110.4(2) . . . 2_776
O4 Dy1 O1 Dy1 -97.3(2) . . . 2_776
O5 Dy1 O1 Dy1 -60.2(3) . . . 2_776
N1 Dy1 O1 Dy1 -174.3(3) . . . 2_776
N2 Dy1 O1 Dy1 179.78(19) . . . 2_776
O1 Dy1 O2 C21 -102.0(7) 2_776 . . .
O3 Dy1 O2 C21 -18.6(7) . . . .
O4 Dy1 O2 C21 151.6(7) . . . .
O5 Dy1 O2 C21 -2.5(9) . . . .
O1 Dy1 O2 C21 -168.2(8) . . . .
N1 Dy1 O2 C21 121.0(8) . . . .
N2 Dy1 O2 C21 56.6(7) . . . .
Dy1 Dy1 O2 C21 -135.9(7) 2_776 . . .
O1 Dy1 O3 C23 118.0(7) 2_776 . . .
O2 Dy1 O3 C23 12.7(7) . . . .
O4 Dy1 O3 C23 -154.1(7) . . . .
O5 Dy1 O3 C23 -159.4(7) . . . .
O1 Dy1 O3 C23 57.9(8) . . . .
N1 Dy1 O3 C23 -36.8(8) . . . .
N2 Dy1 O3 C23 -76.6(7) . . . .
Dy1 Dy1 O3 C23 93.3(7) 2_776 . . .
O1 Dy1 O4 C29 46.1(7) 2_776 . . .
O3 Dy1 O4 C29 -41.1(8) . . . .
O2 Dy1 O4 C29 157.6(6) . . . .
O5 Dy1 O4 C29 -35.6(7) . . . .
O1 Dy1 O4 C29 116.1(7) . . . .
N1 Dy1 O4 C29 -171.8(7) . . . .
N2 Dy1 O4 C29 -112.5(7) . . . .
Dy1 Dy1 O4 C29 80.9(7) 2_776 . . .
O1 Dy1 O5 C31 -63.1(6) 2_776 . . .
O3 Dy1 O5 C31 -152.7(7) . . . .
O2 Dy1 O5 C31 -168.3(6) . . . .
O4 Dy1 O5 C31 30.1(6) . . . .
O1 Dy1 O5 C31 -7.2(7) . . . .
N1 Dy1 O5 C31 81.0(7) . . . .
N2 Dy1 O5 C31 131.7(7) . . . .
Dy1 Dy1 O5 C31 -38.9(7) 2_776 . . .
O1 Dy1 N1 C9 174.0(5) 2_776 . . .
O3 Dy1 N1 C9 -45.9(6) . . . .
O2 Dy1 N1 C9 -95.7(6) . . . .
O4 Dy1 N1 C9 105.7(6) . . . .
O5 Dy1 N1 C9 55.3(6) . . . .
O1 Dy1 N1 C9 -177.8(6) . . . .
N2 Dy1 N1 C9 -2.7(5) . . . .
Dy1 Dy1 N1 C9 178.9(5) 2_776 . . .
O1 Dy1 N1 C1 -5.5(6) 2_776 . . .
O3 Dy1 N1 C1 134.6(5) . . . .
O2 Dy1 N1 C1 84.7(5) . . . .
O4 Dy1 N1 C1 -73.8(5) . . . .
O5 Dy1 N1 C1 -124.2(5) . . . .
O1 Dy1 N1 C1 2.7(5) . . . .
N2 Dy1 N1 C1 177.8(6) . . . .
Dy1 Dy1 N1 C1 -0.6(5) 2_776 . . .
O1 Dy1 N2 C10 -171.9(5) 2_776 . . .
O3 Dy1 N2 C10 147.4(6) . . . .
O2 Dy1 N2 C10 74.4(5) . . . .
O4 Dy1 N2 C10 -62.5(5) . . . .
O5 Dy1 N2 C10 -130.9(6) . . . .
O1 Dy1 N2 C10 8.6(6) . . . .
N1 Dy1 N2 C10 2.5(5) . . . .
Dy1 Dy1 N2 C10 9.1(10) 2_776 . . .
O1 Dy1 N2 C11 10.5(9) 2_776 . . .
O3 Dy1 N2 C11 -30.1(6) . . . .
O2 Dy1 N2 C11 -103.1(6) . . . .
O4 Dy1 N2 C11 119.9(6) . . . .
O5 Dy1 N2 C11 51.6(6) . . . .
O1 Dy1 N2 C11 -168.9(5) . . . .
N1 Dy1 N2 C11 -175.0(7) . . . .
Dy1 Dy1 N2 C11 -168.4(4) 2_776 . . .
C9 N1 C1 C6 -1.8(11) . . . .
Dy1 N1 C1 C6 177.8(6) . . . .
C9 N1 C1 C2 178.4(7) . . . .
Dy1 N1 C1 C2 -2.1(8) . . . .
Dy1 O1 C2 C3 -6.9(11) 2_776 . . .
Dy1 O1 C2 C3 -175.6(6) . . . .
Dy1 O1 C2 C1 172.2(5) 2_776 . . .
Dy1 O1 C2 C1 3.4(9) . . . .
N1 C1 C2 O1 -0.8(10) . . . .
C6 C1 C2 O1 179.3(7) . . . .
N1 C1 C2 C3 178.3(7) . . . .
C6 C1 C2 C3 -1.6(11) . . . .
O1 C2 C3 C4 178.5(8) . . . .
C1 C2 C3 C4 -0.5(12) . . . .
C2 C3 C4 C5 2.5(15) . . . .
C3 C4 C5 C6 -2.1(16) . . . .
C4 C5 C6 C7 179.8(10) . . . .
C4 C5 C6 C1 -0.2(14) . . . .
N1 C1 C6 C5 -177.9(8) . . . .
C2 C1 C6 C5 2.0(12) . . . .
N1 C1 C6 C7 2.1(11) . . . .
C2 C1 C6 C7 -178.0(7) . . . .
C5 C6 C7 C8 178.2(9) . . . .
C1 C6 C7 C8 -1.8(13) . . . .
C6 C7 C8 C9 1.0(13) . . . .
C1 N1 C9 C8 0.9(11) . . . .
Dy1 N1 C9 C8 -178.6(5) . . . .
C1 N1 C9 C10 -177.8(6) . . . .
Dy1 N1 C9 C10 2.7(9) . . . .
C7 C8 C9 N1 -0.5(12) . . . .
C7 C8 C9 C10 178.1(8) . . . .
C11 N2 C10 C9 175.5(7) . . . .
Dy1 N2 C10 C9 -2.4(9) . . . .
N1 C9 C10 N2 0.0(11) . . . .
C8 C9 C10 N2 -178.7(7) . . . .
C10 N2 C11 C12 -48.3(11) . . . .
Dy1 N2 C11 C12 129.2(7) . . . .
C10 N2 C11 C16 144.3(7) . . . .
Dy1 N2 C11 C16 -38.2(10) . . . .
N2 C11 C12 C13 -177.9(10) . . . .
C16 C11 C12 C13 -10.2(15) . . . .
C11 C12 C13 C14 4.6(19) . . . .
C12 C13 C14 C15 1(2) . . . .
C12 C13 C14 Cl1 -178.5(10) . . . .
C13 C14 C15 C16 -0.6(18) . . . .
Cl1 C14 C15 C16 179.0(8) . . . .
C14 C15 C16 C11 -5.5(14) . . . .
C12 C11 C16 C15 10.8(13) . . . .
N2 C11 C16 C15 178.8(8) . . . .
C20 S1 C17 C18 1(2) . . . .
S1 C17 C18 C19 -7(3) . . . .
C17 C18 C19 C20 12(3) . . . .
C19' C17' C18' S1' -8(9) . . . .
C20 S1' C18' C17' -8(6) . . . .
C18' C17' C19' C20 22(8) . . . .
C18 C19 C20 C21 176.4(16) . . . .
C18 C19 C20 C19' -1(3) . . . .
C18 C19 C20 S1' 139(8) . . . .
C18 C19 C20 S1 -11(3) . . . .
C17' C19' C20 C19 -18(5) . . . .
C17' C19' C20 C21 164(4) . . . .
C17' C19' C20 S1' -27(5) . . . .
C17' C19' C20 S1 108(11) . . . .
C18' S1' C20 C19 -21(7) . . . .
C18' S1' C20 C21 -169(2) . . . .
C18' S1' C20 C19' 22(4) . . . .
C18' S1' C20 S1 11(3) . . . .
C17 S1 C20 C19 6.3(17) . . . .
C17 S1 C20 C21 179.7(12) . . . .
C17 S1 C20 C19' -51(10) . . . .
C17 S1 C20 S1' -0.8(14) . . . .
Dy1 O2 C21 C22 17.1(13) . . . .
Dy1 O2 C21 C20 -164.3(5) . . . .
C19 C20 C21 O2 176.0(17) . . . .
C19' C20 C21 O2 -7(3) . . . .
S1' C20 C21 O2 -175.2(10) . . . .
S1 C20 C21 O2 4.3(10) . . . .
C19 C20 C21 C22 -5(2) . . . .
C19' C20 C21 C22 171(3) . . . .
S1' C20 C21 C22 3.4(14) . . . .
S1 C20 C21 C22 -177.0(7) . . . .
O2 C21 C22 C23 -0.5(14) . . . .
C20 C21 C22 C23 -179.1(8) . . . .
Dy1 O3 C23 C22 -6.3(14) . . . .
Dy1 O3 C23 C24 175.7(5) . . . .
C21 C22 C23 O3 -4.4(15) . . . .
C21 C22 C23 C24 173.6(8) . . . .
O3 C23 C24 F3 48.6(11) . . . .
C22 C23 C24 F3 -129.6(9) . . . .
O3 C23 C24 F1 -71.9(11) . . . .
C22 C23 C24 F1 109.9(11) . . . .
O3 C23 C24 F2' 137(2) . . . .
C22 C23 C24 F2' -42(3) . . . .
O3 C23 C24 F2 169.5(8) . . . .
C22 C23 C24 F2 -8.7(12) . . . .
O3 C23 C24 F1' -105(2) . . . .
C22 C23 C24 F1' 77(3) . . . .
O3 C23 C24 F3' -6(3) . . . .
C22 C23 C24 F3' 175(3) . . . .
C28 S2 C25 C26 -3.5(18) . . . .
S2 C25 C26 C27 14(2) . . . .
C25 C26 C27 C28 -21(3) . . . .
C27' C25' C26' S2' -8(5) . . . .
C28 S2' C26' C25' 10(3) . . . .
C26' C25' C27' C28 3(7) . . . .
C25' C27' C28 C27 -7(7) . . . .
C25' C27' C28 C29 -180(4) . . . .
C25' C27' C28 S2 164(44) . . . .
C25' C27' C28 S2' 3(7) . . . .
C26 C27 C28 C27' 20(4) . . . .
C26 C27 C28 C29 -167.9(14) . . . .
C26 C27 C28 S2 20(3) . . . .
C26 C27 C28 S2' -77(7) . . . .
C25 S2 C28 C27' -19(38) . . . .
C25 S2 C28 C27 -9.8(18) . . . .
C25 S2 C28 C29 176.6(10) . . . .
C25 S2 C28 S2' 0.9(11) . . . .
C26' S2' C28 C27' -6(4) . . . .
C26' S2' C28 C27 79(7) . . . .
C26' S2' C28 C29 176.7(15) . . . .
C26' S2' C28 S2 -8.2(16) . . . .
Dy1 O4 C29 C30 29.1(12) . . . .
Dy1 O4 C29 C28 -154.2(5) . . . .
C27' C28 C29 O4 5(4) . . . .
C27 C28 C29 O4 -165.6(18) . . . .
S2 C28 C29 O4 6.6(10) . . . .
S2' C28 C29 O4 -178.4(8) . . . .
C27' C28 C29 C30 -178(4) . . . .
C27 C28 C29 C30 11(2) . . . .
S2 C28 C29 C30 -176.6(7) . . . .
S2' C28 C29 C30 -1.7(13) . . . .
O4 C29 C30 C31 1.3(13) . . . .
C28 C29 C30 C31 -175.2(8) . . . .
Dy1 O5 C31 C30 -21.1(12) . . . .
Dy1 O5 C31 C32 161.7(5) . . . .
C29 C30 C31 O5 -4.4(14) . . . .
C29 C30 C31 C32 172.7(7) . . . .
O5 C31 C32 F6 -134.7(8) . . . .
C30 C31 C32 F6 47.8(11) . . . .
O5 C31 C32 F5 -12.5(11) . . . .
C30 C31 C32 F5 170.0(9) . . . .
O5 C31 C32 F4' -178(3) . . . .
C30 C31 C32 F4' 4(3) . . . .
O5 C31 C32 F4 107.6(9) . . . .
C30 C31 C32 F4 -69.9(10) . . . .
O5 C31 C32 F5' 57(2) . . . .
C30 C31 C32 F5' -121(2) . . . .
O5 C31 C32 F6' -54(2) . . . .
C30 C31 C32 F6' 129(2) . . . .
